data_4328320
loop_
_publ_author_name
'Baoming Ji'
'Dongsheng Deng'
'Xiao He'
'Bin Liu'
'Shaobin Miao'
'Ning Ma'
'Weizhou Wang'
'Liguo Ji'
'Peng Liu'
'Xianfei Li'

_publ_section_title
;
 Syntheses, Structures, Luminescence, and Magnetic Properties of
 One-dimensional Lanthanide Coordination Polymers with a Rigid
 2,2'-Bipyridine-3,3',6,6'-tetracarboxylic Acid Ligand
;
_journal_name_full 'Inorganic Chemistry'
_journal_page_first 2170
_journal_page_last 2177
_journal_paper_doi 10.1021/ic202063h
_journal_volume 51
_journal_year 2012
_chemical_formula_sum 'C14 H11 Ho N2 O11'
_chemical_formula_weight 548.18
_chemical_name_systematic
;
 ?
;
_space_group_IT_number 2
_symmetry_cell_setting triclinic
_symmetry_space_group_name_Hall '-P 1'
_symmetry_space_group_name_H-M 'P -1'
_atom_sites_solution_hydrogens geom
_atom_sites_solution_primary direct
_atom_sites_solution_secondary difmap
_audit_creation_method SHELXL-97
_cell_angle_alpha 86.9970(10)
_cell_angle_beta 86.2330(10)
_cell_angle_gamma 85.7400(10)
_cell_formula_units_Z 2
_cell_length_a 9.1986(11)
_cell_length_b 9.2305(11)
_cell_length_c 9.3993(12)
_cell_measurement_reflns_used 4887
_cell_measurement_temperature 296(2)
_cell_measurement_theta_max 0.00
_cell_measurement_theta_min 0.00
_cell_volume 793.24(17)
_computing_cell_refinement 'Bruker SMART'
_computing_data_collection 'Bruker SMART'
_computing_data_reduction 'Bruker SAINT'
_computing_molecular_graphics 'Bruker SHELXTL'
_computing_publication_material 'Bruker SHELXTL'
_computing_structure_refinement 'SHELXL-97 (Sheldrick, 1997)'
_computing_structure_solution 'SHELXS-97 (Sheldrick, 1990)'
_diffrn_ambient_temperature 296(2)
_diffrn_measured_fraction_theta_full 0.992
_diffrn_measured_fraction_theta_max 0.992
_diffrn_measurement_device_type 'CCD area detector'
_diffrn_measurement_method 'phi and omega scans'
_diffrn_radiation_monochromator graphite
_diffrn_radiation_source 'fine-focus sealed tube'
_diffrn_radiation_type MoK\a
_diffrn_radiation_wavelength 0.71073
_diffrn_reflns_av_R_equivalents 0.0202
_diffrn_reflns_av_sigmaI/netI 0.0293
_diffrn_reflns_limit_h_max 11
_diffrn_reflns_limit_h_min -11
_diffrn_reflns_limit_k_max 11
_diffrn_reflns_limit_k_min -11
_diffrn_reflns_limit_l_max 11
_diffrn_reflns_limit_l_min -11
_diffrn_reflns_number 5926
_diffrn_reflns_theta_full 25.50
_diffrn_reflns_theta_max 25.50
_diffrn_reflns_theta_min 3.01
_exptl_absorpt_coefficient_mu 5.059
_exptl_absorpt_correction_T_max 0.4662
_exptl_absorpt_correction_T_min 0.2320
_exptl_absorpt_correction_type none
_exptl_crystal_density_diffrn 2.295
_exptl_crystal_density_meas 0
_exptl_crystal_F_000 528
_exptl_crystal_size_max 0.41
_exptl_crystal_size_mid 0.25
_exptl_crystal_size_min 0.18
_refine_diff_density_max 0.690
_refine_diff_density_min -1.515
_refine_diff_density_rms 0.155
_refine_ls_extinction_method none
_refine_ls_goodness_of_fit_ref 1.121
_refine_ls_hydrogen_treatment mixed
_refine_ls_matrix_type full
_refine_ls_number_parameters 254
_refine_ls_number_reflns 2931
_refine_ls_number_restraints 0
_refine_ls_restrained_S_all 1.121
_refine_ls_R_factor_all 0.0233
_refine_ls_R_factor_gt 0.0224
_refine_ls_shift/su_max 0.002
_refine_ls_shift/su_mean 0.000
_refine_ls_structure_factor_coef Fsqd
_refine_ls_weighting_details 'calc w=1/[\s^2^(Fo^2^)+(0.0357P)^2^+0.1116P] where P=(Fo^2^+2Fc^2^)/3'
_refine_ls_weighting_scheme calc
_refine_ls_wR_factor_gt 0.0578
_refine_ls_wR_factor_ref 0.0583
_reflns_number_gt 2815
_reflns_number_total 2931
_reflns_threshold_expression >2sigma(I)
_cod_data_source_file ic202063h_si_007.cif
_cod_data_source_block a
_cod_database_code 4328320

loop_
_symmetry_equiv_pos_as_xyz
'x, y, z'
'-x, -y, -z'

loop_
_atom_site_label
_atom_site_type_symbol
_atom_site_fract_x
_atom_site_fract_y
_atom_site_fract_z
_atom_site_U_iso_or_equiv
_atom_site_adp_type
_atom_site_occupancy
_atom_site_symmetry_multiplicity
_atom_site_calc_flag
_atom_site_refinement_flags
Ho1 Ho 0.130739(15) 1.085036(16) 0.853208(16) 0.01045(8) Uani 1 1 d .
O1 O 0.1249(3) 1.2822(3) 0.6780(3) 0.0155(5) Uani 1 1 d .
O2 O 0.2427(3) 1.4664(3) 0.5701(3) 0.0265(7) Uani 1 1 d .
O3 O 0.0545(3) 0.8595(3) 0.9465(3) 0.0148(5) Uani 1 1 d .
O4 O 0.0982(4) 0.6225(4) 1.0056(5) 0.0557(12) Uani 1 1 d .
O5 O 0.7294(3) 0.8690(3) 0.5914(3) 0.0232(6) Uani 1 1 d .
O6 O 0.8132(3) 0.6846(3) 0.7364(3) 0.0235(6) Uani 1 1 d .
H6 H 0.8882 0.6903 0.6848 0.035 Uiso 1 1 calc R
O7 O 0.8906(3) 1.0972(3) 0.7749(3) 0.0206(6) Uani 1 1 d .
O8 O 0.7536(3) 0.9549(3) 0.9224(3) 0.0154(5) Uani 1 1 d .
O9 O 0.1407(3) 0.9629(3) 0.6311(3) 0.0251(7) Uani 1 1 d .
H1W H 0.1869 1.0048 0.5643 0.038 Uiso 1 1 d R
H2W H 0.0906 0.9007 0.6017 0.038 Uiso 1 1 d R
O10 O 0.1978(3) 1.3116(3) 0.9492(3) 0.0172(6) Uani 1 1 d .
H3W H 0.2114 1.2943 1.0348 0.026 Uiso 1 1 d R
H4W H 0.1225 1.3648 0.9382 0.026 Uiso 1 1 d R
O11 O 0.9603(3) 0.3079(3) 0.4387(3) 0.0219(6) Uani 1 1 d .
H5W H 1.0001 0.3087 0.5156 0.033 Uiso 1 1 d R
H6W H 0.9060 0.3828 0.4259 0.033 Uiso 1 1 d R
N1 N 0.3767(3) 1.1336(3) 0.7315(3) 0.0121(6) Uani 1 1 d .
N2 N 0.3331(3) 0.8798(3) 0.8515(3) 0.0118(6) Uani 1 1 d .
C1 C 0.2390(4) 1.3474(4) 0.6376(4) 0.0146(8) Uani 1 1 d .
C2 C 0.3853(4) 1.2689(4) 0.6725(4) 0.0132(7) Uani 1 1 d .
C3 C 0.5171(4) 1.3302(4) 0.6425(4) 0.0183(8) Uani 1 1 d .
H3 H 0.5216 1.4198 0.5927 0.022 Uiso 1 1 calc R
C4 C 0.6426(4) 1.2543(4) 0.6887(4) 0.0167(8) Uani 1 1 d .
H4 H 0.7317 1.2964 0.6765 0.020 Uiso 1 1 calc R
C5 C 0.6359(4) 1.1152(4) 0.7534(4) 0.0129(7) Uani 1 1 d .
C6 C 0.4993(4) 1.0527(4) 0.7625(4) 0.0110(7) Uani 1 1 d .
C7 C 0.4704(4) 0.8981(4) 0.8000(4) 0.0121(7) Uani 1 1 d .
C8 C 0.5698(4) 0.7751(4) 0.7772(4) 0.0137(7) Uani 1 1 d .
C9 C 0.5260(4) 0.6385(4) 0.8224(4) 0.0191(8) Uani 1 1 d .
H9 H 0.5916 0.5573 0.8135 0.023 Uiso 1 1 calc R
C10 C 0.3859(4) 0.6221(4) 0.8805(5) 0.0221(9) Uani 1 1 d .
H10 H 0.3558 0.5312 0.9117 0.026 Uiso 1 1 calc R
C11 C 0.2916(4) 0.7464(4) 0.8906(4) 0.0166(8) Uani 1 1 d .
C12 C 0.1360(4) 0.7381(4) 0.9515(5) 0.0223(9) Uani 1 1 d .
C13 C 0.7723(4) 1.0482(4) 0.8207(4) 0.0125(7) Uani 1 1 d .
C14 C 0.7132(4) 0.7836(4) 0.6933(4) 0.0146(8) Uani 1 1 d .

loop_
_atom_site_aniso_label
_atom_site_aniso_U_11
_atom_site_aniso_U_22
_atom_site_aniso_U_33
_atom_site_aniso_U_23
_atom_site_aniso_U_13
_atom_site_aniso_U_12
Ho1 0.00710(10) 0.01019(11) 0.01371(11) 0.00353(7) -0.00062(7) -0.00113(7)
O1 0.0106(13) 0.0175(14) 0.0178(13) 0.0053(11) -0.0010(10) -0.0010(10)
O2 0.0179(15) 0.0188(15) 0.0407(18) 0.0159(13) -0.0020(13) 0.0014(12)
O3 0.0116(12) 0.0091(13) 0.0234(14) 0.0032(10) -0.0001(11) -0.0013(10)
O4 0.0267(19) 0.0157(17) 0.118(4) 0.023(2) 0.024(2) 0.0009(14)
O5 0.0228(15) 0.0217(15) 0.0234(15) 0.0015(12) 0.0075(12) 0.0003(12)
O6 0.0149(14) 0.0291(16) 0.0238(15) 0.0019(13) 0.0048(12) 0.0078(12)
O7 0.0110(13) 0.0263(16) 0.0242(15) 0.0092(12) -0.0029(11) -0.0053(11)
O8 0.0145(13) 0.0142(13) 0.0175(13) 0.0046(11) -0.0052(10) -0.0009(10)
O9 0.0317(17) 0.0263(16) 0.0185(14) -0.0006(12) 0.0005(12) -0.0120(13)
O10 0.0177(13) 0.0149(14) 0.0182(13) 0.0018(11) -0.0011(11) 0.0020(11)
O11 0.0176(14) 0.0209(15) 0.0261(15) -0.0013(12) -0.0032(12) 0.0070(11)
N1 0.0107(15) 0.0125(16) 0.0135(15) 0.0009(12) -0.0044(12) -0.0013(12)
N2 0.0090(14) 0.0096(15) 0.0165(15) 0.0013(12) -0.0013(12) -0.0003(12)
C1 0.0142(18) 0.0131(19) 0.0158(18) 0.0024(15) -0.0024(15) 0.0026(15)
C2 0.0138(18) 0.0165(19) 0.0089(17) 0.0011(14) -0.0006(14) 0.0013(14)
C3 0.019(2) 0.0137(19) 0.021(2) 0.0065(16) 0.0004(16) -0.0033(15)
C4 0.0120(18) 0.016(2) 0.022(2) 0.0049(15) 0.0005(15) -0.0050(15)
C5 0.0094(17) 0.0137(18) 0.0154(18) 0.0024(14) -0.0011(14) -0.0005(14)
C6 0.0113(17) 0.0103(18) 0.0113(17) -0.0001(14) -0.0009(14) 0.0002(14)
C7 0.0105(17) 0.0119(18) 0.0137(18) 0.0030(14) -0.0034(14) 0.0004(14)
C8 0.0135(18) 0.0130(19) 0.0143(18) -0.0021(14) -0.0014(14) 0.0020(14)
C9 0.018(2) 0.0101(19) 0.028(2) 0.0000(16) 0.0000(16) 0.0028(15)
C10 0.017(2) 0.0116(19) 0.037(2) 0.0035(17) 0.0034(17) -0.0025(16)
C11 0.0147(19) 0.0128(19) 0.022(2) -0.0002(15) -0.0022(15) -0.0005(15)
C12 0.0130(19) 0.013(2) 0.040(2) 0.0038(18) 0.0027(17) -0.0017(15)
C13 0.0096(17) 0.0103(18) 0.0177(18) -0.0001(14) -0.0028(14) 0.0004(14)
C14 0.0139(18) 0.0158(19) 0.0140(18) -0.0033(15) 0.0005(15) 0.0004(15)

loop_
_atom_type_symbol
_atom_type_description
_atom_type_scat_dispersion_real
_atom_type_scat_dispersion_imag
_atom_type_scat_source
C C 0.0033 0.0016 'International Tables Vol C Tables 4.2.6.8 and 6.1.1.4'
H H 0.0000 0.0000 'International Tables Vol C Tables 4.2.6.8 and 6.1.1.4'
N N 0.0061 0.0033 'International Tables Vol C Tables 4.2.6.8 and 6.1.1.4'
O O 0.0106 0.0060 'International Tables Vol C Tables 4.2.6.8 and 6.1.1.4'
Ho Ho -0.2175 4.6783 'International Tables Vol C Tables 4.2.6.8 and 6.1.1.4'

loop_
_geom_angle_atom_site_label_1
_geom_angle_atom_site_label_2
_geom_angle_atom_site_label_3
_geom_angle
_geom_angle_site_symmetry_1
_geom_angle_site_symmetry_3
O3 Ho1 O7 79.70(9) . 1_455
O3 Ho1 O1 151.56(9) . .
O7 Ho1 O1 75.68(9) 1_455 .
O3 Ho1 O9 82.18(9) . .
O7 Ho1 O9 72.48(10) 1_455 .
O1 Ho1 O9 77.04(9) . .
O3 Ho1 O8 75.34(9) . 2_677
O7 Ho1 O8 137.16(9) 1_455 2_677
O1 Ho1 O8 132.98(9) . 2_677
O9 Ho1 O8 135.79(10) . 2_677
O3 Ho1 O10 136.72(9) . .
O7 Ho1 O10 114.02(9) 1_455 .
O1 Ho1 O10 68.02(9) . .
O9 Ho1 O10 140.54(9) . .
O8 Ho1 O10 67.28(9) 2_677 .
O3 Ho1 O3 73.74(10) . 2_577
O7 Ho1 O3 68.83(9) 1_455 2_577
O1 Ho1 O3 109.51(8) . 2_577
O9 Ho1 O3 137.23(9) . 2_577
O8 Ho1 O3 71.03(9) 2_677 2_577
O10 Ho1 O3 74.10(8) . 2_577
O3 Ho1 N1 126.86(9) . .
O7 Ho1 N1 133.62(9) 1_455 .
O1 Ho1 N1 65.59(9) . .
O9 Ho1 N1 74.75(10) . .
O8 Ho1 N1 89.01(9) 2_677 .
O10 Ho1 N1 74.52(9) . .
O3 Ho1 N1 147.45(9) 2_577 .
O3 Ho1 N2 65.87(9) . .
O7 Ho1 N2 131.42(10) 1_455 .
O1 Ho1 N2 122.72(9) . .
O9 Ho1 N2 69.89(10) . .
O8 Ho1 N2 66.26(9) 2_677 .
O10 Ho1 N2 114.55(9) . .
O3 Ho1 N2 126.66(9) 2_577 .
N1 Ho1 N2 61.36(9) . .
O3 Ho1 Ho1 38.19(6) . 2_577
O7 Ho1 Ho1 70.07(6) 1_455 2_577
O1 Ho1 Ho1 138.39(6) . 2_577
O9 Ho1 Ho1 112.98(7) . 2_577
O8 Ho1 Ho1 68.73(6) 2_677 2_577
O10 Ho1 Ho1 105.34(6) . 2_577
O3 Ho1 Ho1 35.56(6) 2_577 2_577
N1 Ho1 Ho1 154.97(7) . 2_577
N2 Ho1 Ho1 97.86(7) . 2_577
C1 O1 Ho1 121.8(2) . .
C12 O3 Ho1 125.4(2) . .
C12 O3 Ho1 119.7(2) . 2_577
Ho1 O3 Ho1 106.26(9) . 2_577
C14 O6 H6 109.5 . .
C13 O7 Ho1 135.5(2) . 1_655
C13 O8 Ho1 131.2(2) . 2_677
Ho1 O9 H1W 113.9 . .
Ho1 O9 H2W 132.5 . .
H1W O9 H2W 111.4 . .
Ho1 O10 H3W 107.2 . .
Ho1 O10 H4W 101.0 . .
H3W O10 H4W 111.5 . .
H5W O11 H6W 110.9 . .
C6 N1 C2 119.9(3) . .
C6 N1 Ho1 122.1(2) . .
C2 N1 Ho1 114.5(2) . .
C11 N2 C7 120.4(3) . .
C11 N2 Ho1 116.1(2) . .
C7 N2 Ho1 123.1(2) . .
O2 C1 O1 126.4(3) . .
O2 C1 C2 117.1(3) . .
O1 C1 C2 116.5(3) . .
N1 C2 C3 122.4(3) . .
N1 C2 C1 114.9(3) . .
C3 C2 C1 122.7(3) . .
C2 C3 C4 118.0(4) . .
C2 C3 H3 121.0 . .
C4 C3 H3 121.0 . .
C3 C4 C5 120.3(3) . .
C3 C4 H4 119.8 . .
C5 C4 H4 119.8 . .
C4 C5 C6 117.7(3) . .
C4 C5 C13 117.2(3) . .
C6 C5 C13 124.8(3) . .
N1 C6 C5 120.6(3) . .
N1 C6 C7 111.9(3) . .
C5 C6 C7 127.5(3) . .
N2 C7 C8 120.0(3) . .
N2 C7 C6 113.8(3) . .
C8 C7 C6 126.1(3) . .
C9 C8 C7 118.5(3) . .
C9 C8 C14 118.1(3) . .
C7 C8 C14 123.1(3) . .
C10 C9 C8 120.6(4) . .
C10 C9 H9 119.7 . .
C8 C9 H9 119.7 . .
C9 C10 C11 117.6(4) . .
C9 C10 H10 121.2 . .
C11 C10 H10 121.2 . .
N2 C11 C10 122.7(3) . .
N2 C11 C12 116.2(3) . .
C10 C11 C12 121.0(3) . .
O4 C12 O3 125.3(4) . .
O4 C12 C11 118.8(4) . .
O3 C12 C11 115.8(3) . .
O7 C13 O8 126.8(3) . .
O7 C13 C5 116.4(3) . .
O8 C13 C5 116.7(3) . .
O5 C14 O6 125.1(3) . .
O5 C14 C8 122.0(3) . .
O6 C14 C8 112.9(3) . .

loop_
_geom_bond_atom_site_label_1
_geom_bond_atom_site_label_2
_geom_bond_distance
_geom_bond_site_symmetry_2
Ho1 O3 2.354(2) .
Ho1 O7 2.367(3) 1_455
Ho1 O1 2.390(3) .
Ho1 O9 2.418(3) .
Ho1 O8 2.423(2) 2_677
Ho1 O10 2.456(3) .
Ho1 O3 2.502(3) 2_577
Ho1 N1 2.527(3) .
Ho1 N2 2.555(3) .
Ho1 Ho1 3.8858(4) 2_577
O1 C1 1.275(5) .
O2 C1 1.241(5) .
O3 C12 1.302(5) .
O3 Ho1 2.502(3) 2_577
O4 C12 1.222(5) .
O5 C14 1.216(5) .
O6 C14 1.316(5) .
O6 H6 0.8200 .
O7 C13 1.251(4) .
O7 Ho1 2.367(3) 1_655
O8 C13 1.264(4) .
O8 Ho1 2.423(2) 2_677
O9 H1W 0.8292 .
O9 H2W 0.8312 .
O10 H3W 0.8276 .
O10 H4W 0.8277 .
O11 H5W 0.8321 .
O11 H6W 0.8312 .
N1 C6 1.346(5) .
N1 C2 1.345(5) .
N2 C11 1.343(5) .
N2 C7 1.342(4) .
C1 C2 1.528(5) .
C2 C3 1.382(5) .
C3 C4 1.388(5) .
C3 H3 0.9300 .
C4 C5 1.396(5) .
C4 H4 0.9300 .
C5 C6 1.417(5) .
C5 C13 1.518(5) .
C6 C7 1.490(5) .
C7 C8 1.420(5) .
C8 C9 1.389(5) .
C8 C14 1.497(5) .
C9 C10 1.382(6) .
C9 H9 0.9300 .
C10 C11 1.389(5) .
C10 H10 0.9300 .
C11 C12 1.511(5) .

loop_
_geom_hbond_atom_site_label_D
_geom_hbond_atom_site_label_H
_geom_hbond_atom_site_label_A
_geom_hbond_distance_DH
_geom_hbond_distance_HA
_geom_hbond_distance_DA
_geom_hbond_angle_DHA
_geom_hbond_site_symmetry_A
O6 H6 O11 0.82 1.75 2.571(4) 173.9 2_766
O9 H1W O5 0.83 1.97 2.795(4) 170.4 2_676
O10 H3W O6 0.83 2.17 2.952(4) 158.8 2_677
O10 H4W O4 0.83 2.06 2.756(4) 141.3 2_577
O10 H4W O4 0.83 2.48 3.010(4) 122.5 1_565
O11 H5W O1 0.83 1.96 2.782(4) 168.0 1_645
O11 H6W O2 0.83 1.88 2.695(4) 167.3 2_676

loop_
_geom_torsion_atom_site_label_1
_geom_torsion_atom_site_label_2
_geom_torsion_atom_site_label_3
_geom_torsion_atom_site_label_4
_geom_torsion
_geom_torsion_site_symmetry_1
_geom_torsion_site_symmetry_4
O3 Ho1 O1 C1 -143.8(3) . .
O7 Ho1 O1 C1 -174.6(3) 1_455 .
O9 Ho1 O1 C1 -99.7(3) . .
O8 Ho1 O1 C1 42.6(3) 2_677 .
O10 Ho1 O1 C1 61.6(3) . .
O3 Ho1 O1 C1 124.5(3) 2_577 .
N1 Ho1 O1 C1 -20.7(3) . .
N2 Ho1 O1 C1 -44.2(3) . .
Ho1 Ho1 O1 C1 150.2(2) 2_577 .
O7 Ho1 O3 C12 142.0(3) 1_455 .
O1 Ho1 O3 C12 111.7(3) . .
O9 Ho1 O3 C12 68.5(3) . .
O8 Ho1 O3 C12 -73.1(3) 2_677 .
O10 Ho1 O3 C12 -103.8(3) . .
O3 Ho1 O3 C12 -147.2(4) 2_577 .
N1 Ho1 O3 C12 4.2(4) . .
N2 Ho1 O3 C12 -2.9(3) . .
Ho1 Ho1 O3 C12 -147.2(4) 2_577 .
O7 Ho1 O3 Ho1 -70.77(10) 1_455 2_577
O1 Ho1 O3 Ho1 -101.07(18) . 2_577
O9 Ho1 O3 Ho1 -144.28(11) . 2_577
O8 Ho1 O3 Ho1 74.11(10) 2_677 2_577
O10 Ho1 O3 Ho1 43.45(16) . 2_577
O3 Ho1 O3 Ho1 0.0 2_577 2_577
N1 Ho1 O3 Ho1 151.49(9) . 2_577
N2 Ho1 O3 Ho1 144.31(13) . 2_577
O3 Ho1 N1 C6 -29.0(3) . .
O7 Ho1 N1 C6 -142.9(2) 1_455 .
O1 Ho1 N1 C6 -179.0(3) . .
O9 Ho1 N1 C6 -96.6(3) . .
O8 Ho1 N1 C6 41.8(3) 2_677 .
O10 Ho1 N1 C6 108.5(3) . .
O3 Ho1 N1 C6 92.6(3) 2_577 .
N2 Ho1 N1 C6 -21.5(2) . .
Ho1 Ho1 N1 C6 15.3(4) 2_577 .
O3 Ho1 N1 C2 172.1(2) . .
O7 Ho1 N1 C2 58.2(3) 1_455 .
O1 Ho1 N1 C2 22.1(2) . .
O9 Ho1 N1 C2 104.5(2) . .
O8 Ho1 N1 C2 -117.1(2) 2_677 .
O10 Ho1 N1 C2 -50.4(2) . .
O3 Ho1 N1 C2 -66.2(3) 2_577 .
N2 Ho1 N1 C2 179.6(3) . .
Ho1 Ho1 N1 C2 -143.6(2) 2_577 .
O3 Ho1 N2 C11 6.3(2) . .
O7 Ho1 N2 C11 -42.6(3) 1_455 .
O1 Ho1 N2 C11 -142.7(2) . .
O9 Ho1 N2 C11 -84.0(3) . .
O8 Ho1 N2 C11 90.2(3) 2_677 .
O10 Ho1 N2 C11 138.6(2) . .
O3 Ho1 N2 C11 50.6(3) 2_577 .
N1 Ho1 N2 C11 -167.1(3) . .
Ho1 Ho1 N2 C11 27.7(3) 2_577 .
O3 Ho1 N2 C7 179.0(3) . .
O7 Ho1 N2 C7 130.1(3) 1_455 .
O1 Ho1 N2 C7 30.0(3) . .
O9 Ho1 N2 C7 88.7(3) . .
O8 Ho1 N2 C7 -97.0(3) 2_677 .
O10 Ho1 N2 C7 -48.7(3) . .
O3 Ho1 N2 C7 -136.7(2) 2_577 .
N1 Ho1 N2 C7 5.6(2) . .
Ho1 Ho1 N2 C7 -159.6(3) 2_577 .
Ho1 O1 C1 O2 -164.9(3) . .
Ho1 O1 C1 C2 16.9(4) . .
C6 N1 C2 C3 -0.4(5) . .
Ho1 N1 C2 C3 159.0(3) . .
C6 N1 C2 C1 177.9(3) . .
Ho1 N1 C2 C1 -22.7(4) . .
O2 C1 C2 N1 -172.9(3) . .
O1 C1 C2 N1 5.4(5) . .
O2 C1 C2 C3 5.4(5) . .
O1 C1 C2 C3 -176.3(4) . .
N1 C2 C3 C4 -6.8(6) . .
C1 C2 C3 C4 175.0(3) . .
C2 C3 C4 C5 5.0(6) . .
C3 C4 C5 C6 3.4(5) . .
C3 C4 C5 C13 -171.2(4) . .
C2 N1 C6 C5 9.3(5) . .
Ho1 N1 C6 C5 -148.5(3) . .
C2 N1 C6 C7 -168.9(3) . .
Ho1 N1 C6 C7 33.3(4) . .
C4 C5 C6 N1 -10.7(5) . .
C13 C5 C6 N1 163.4(3) . .
C4 C5 C6 C7 167.2(3) . .
C13 C5 C6 C7 -18.7(6) . .
C11 N2 C7 C8 4.4(5) . .
Ho1 N2 C7 C8 -168.0(2) . .
C11 N2 C7 C6 -179.6(3) . .
Ho1 N2 C7 C6 8.0(4) . .
N1 C6 C7 N2 -25.5(4) . .
C5 C6 C7 N2 156.5(3) . .
N1 C6 C7 C8 150.2(3) . .
C5 C6 C7 C8 -27.8(6) . .
N2 C7 C8 C9 -6.3(5) . .
C6 C7 C8 C9 178.2(3) . .
N2 C7 C8 C14 167.1(3) . .
C6 C7 C8 C14 -8.3(6) . .
C7 C8 C9 C10 3.8(6) . .
C14 C8 C9 C10 -169.9(4) . .
C8 C9 C10 C11 0.5(6) . .
C7 N2 C11 C10 0.1(6) . .
Ho1 N2 C11 C10 173.0(3) . .
C7 N2 C11 C12 178.1(3) . .
Ho1 N2 C11 C12 -9.0(4) . .
C9 C10 C11 N2 -2.6(6) . .
C9 C10 C11 C12 179.5(4) . .
Ho1 O3 C12 O4 176.6(4) . .
Ho1 O3 C12 O4 33.4(6) 2_577 .
Ho1 O3 C12 C11 -0.5(5) . .
Ho1 O3 C12 C11 -143.7(3) 2_577 .
N2 C11 C12 O4 -170.7(4) . .
C10 C11 C12 O4 7.4(7) . .
N2 C11 C12 O3 6.6(5) . .
C10 C11 C12 O3 -175.3(4) . .
Ho1 O7 C13 O8 -10.5(6) 1_655 .
Ho1 O7 C13 C5 165.1(2) 1_655 .
Ho1 O8 C13 O7 36.7(5) 2_677 .
Ho1 O8 C13 C5 -138.9(3) 2_677 .
C4 C5 C13 O7 -22.7(5) . .
C6 C5 C13 O7 163.1(3) . .
C4 C5 C13 O8 153.3(3) . .
C6 C5 C13 O8 -20.8(5) . .
C9 C8 C14 O5 139.9(4) . .
C7 C8 C14 O5 -33.6(5) . .
C9 C8 C14 O6 -36.2(5) . .
C7 C8 C14 O6 150.3(3) . .
